data_7052534
loop_
_publ_author_name
'Dom\'inguez, Oscar'
'Rodr\'iguez-Molina, Braulio'
'Rodr\'iguez, Mario'
'Ariza, Armando'
'Farf\'an, Norberto'
'Santillan, Rosa'

_publ_section_title
;
 X-Ray crystallographic and spectroscopic properties of eight Schiff
 bases as evidence of the proton transfer reaction. Role of the
 intermolecular hydrogen bond
;
_journal_issue 1
_journal_name_full 'New Journal of Chemistry'
_journal_page_first 156
_journal_paper_doi 10.1039/c0nj00179a
_journal_volume 35
_journal_year 2011
_chemical_compound_source 'synthesis as described'
_chemical_formula_moiety 'C18 H21 Cl1 N2 O2'
_chemical_formula_sum 'C18 H21 Cl N2 O2'
_chemical_formula_weight 332.82
_chemical_name_common
;2-((4-Chloro-2-hydroxymethyl-phenylimino)-methyl)-5-
diethylamino-phenol
;
_chemical_name_systematic
;
2-[(4-Chloro-2-hydroxymethyl-phenylimino)-methyl]-5-diethylamino-phenol
;
_space_group_IT_number 2
_symmetry_cell_setting triclinic
_symmetry_Int_Tables_number 2
_symmetry_space_group_name_Hall '-P 1'
_symmetry_space_group_name_H-M 'P -1'
_atom_sites_solution_hydrogens geom
_atom_sites_solution_primary direct
_atom_sites_solution_secondary difmap
_cell_angle_alpha 97.8703(11)
_cell_angle_beta 107.113(1)
_cell_angle_gamma 100.4799(14)
_cell_formula_units_Z 4
_cell_length_a 9.5103(2)
_cell_length_b 12.8864(4)
_cell_length_c 15.2106(4)
_cell_measurement_reflns_used 9193
_cell_measurement_temperature 293(2)
_cell_measurement_theta_max 27.485
_cell_measurement_theta_min 2.91
_cell_measurement_wavelength 0.71073
_cell_volume 1715.51(8)
_computing_cell_refinement 'HKL Scalepack (Otwinowski & Minor 1997)'
_computing_data_collection 'Collect (Nonius BV, 1997-2000)'
_computing_data_reduction 'HKL Denzo and Scalepack (Otwinowski & Minor 1997)'
_computing_molecular_graphics 'Ortep-3 for Windows (Farrugia, 1997)'
_computing_publication_material 'WinGX publication routines (Farrugia, 1999)'
_computing_structure_refinement 'SHELXL-97 (Sheldrick, 2008)'
_computing_structure_solution 'SIR2004 (Giacovazzo et al, 2004)'
_diffrn_ambient_temperature 293(2)
_diffrn_detector 'CCD plate'
_diffrn_detector_area_resol_mean 9
_diffrn_measured_fraction_theta_full 0.987
_diffrn_measured_fraction_theta_max 0.937
_diffrn_measurement_device '95mm CCD camera on \k-goniostat'
_diffrn_measurement_device_type KappaCCD
_diffrn_measurement_method 'CCD rotation images, thick slices'
_diffrn_orient_matrix_type 'by Nonius Collect from scalepack cell'
_diffrn_orient_matrix_UB_11 0.145589E-1
_diffrn_orient_matrix_UB_12 0.442597E-1
_diffrn_orient_matrix_UB_13 -0.471285E-1
_diffrn_orient_matrix_UB_21 0.317436E-1
_diffrn_orient_matrix_UB_22 0.670909E-1
_diffrn_orient_matrix_UB_23 0.495896E-1
_diffrn_orient_matrix_UB_31 0.107658
_diffrn_orient_matrix_UB_32 -0.58839E-2
_diffrn_orient_matrix_UB_33 0.159495E-1
_diffrn_radiation_monochromator graphite
_diffrn_radiation_probe x-ray
_diffrn_radiation_type MoK\a
_diffrn_radiation_wavelength 0.71073
_diffrn_reflns_av_R_equivalents 0.0393
_diffrn_reflns_av_unetI/netI 0.0709
_diffrn_reflns_limit_h_max 12
_diffrn_reflns_limit_h_min -12
_diffrn_reflns_limit_k_max 16
_diffrn_reflns_limit_k_min -16
_diffrn_reflns_limit_l_max 13
_diffrn_reflns_limit_l_min -19
_diffrn_reflns_number 14135
_diffrn_reflns_theta_full 27.44
_diffrn_reflns_theta_max 27.44
_diffrn_reflns_theta_min 3.03
_diffrn_source 'Enraf Nonius FR590'
_exptl_absorpt_coefficient_mu 0.234
_exptl_absorpt_correction_type none
_exptl_crystal_colour yellow
_exptl_crystal_density_diffrn 1.289
_exptl_crystal_density_method 'not measured'
_exptl_crystal_description prism
_exptl_crystal_F_000 704
_exptl_crystal_size_max 0.50
_exptl_crystal_size_mid 0.45
_exptl_crystal_size_min 0.25
_refine_diff_density_max 0.479
_refine_diff_density_min -0.486
_refine_diff_density_rms 0.123
_refine_ls_extinction_method none
_refine_ls_goodness_of_fit_ref 1.092
_refine_ls_hydrogen_treatment mixed
_refine_ls_matrix_type full
_refine_ls_number_parameters 454
_refine_ls_number_reflns 7334
_refine_ls_number_restraints 15
_refine_ls_restrained_S_all 1.095
_refine_ls_R_factor_all 0.1352
_refine_ls_R_factor_gt 0.0858
_refine_ls_shift/su_max 0.002
_refine_ls_shift/su_mean 0.000
_refine_ls_structure_factor_coef Fsqd
_refine_ls_weighting_details 'calc w=1/[\s^2^(Fo^2^)+(0.1622P)^2^+0.2099P] where P=(Fo^2^+2Fc^2^)/3'
_refine_ls_weighting_scheme calc
_refine_ls_wR_factor_gt 0.238
_refine_ls_wR_factor_ref 0.2786
_reflns_number_gt 4472
_reflns_number_total 7334
_reflns_threshold_expression >2\s(I)
_cod_data_source_file C0NJ00179A.TXT
_cod_data_source_block Compound8
_cod_original_sg_symbol_H-M ' P -1'
_cod_original_formula_sum 'C18 H21 Cl1 N2 O2'
_cod_database_code 7052534

loop_
_symmetry_equiv_pos_as_xyz
'x, y, z'
'-x, -y, -z'

loop_
_atom_site_label
_atom_site_type_symbol
_atom_site_fract_x
_atom_site_fract_y
_atom_site_fract_z
_atom_site_U_iso_or_equiv
_atom_site_adp_type
_atom_site_occupancy
_atom_site_symmetry_multiplicity
_atom_site_calc_flag
_atom_site_refinement_flags
_atom_site_disorder_assembly
_atom_site_disorder_group
H2A H 0.825(4) 0.994(3) 0.123(3) 0.067(12) Uiso 1 1 d . . .
H2B H 1.088(5) 1.179(3) -0.052(3) 0.085(12) Uiso 1 1 d . . .
H9B H 0.669(4) 0.957(3) -0.077(2) 0.069(10) Uiso 1 1 d . . .
C2B C 0.6020(3) 0.8200(2) 0.0057(2) 0.0507(7) Uani 1 1 d . . .
C3B C 0.5848(3) 0.7399(3) 0.0564(2) 0.0597(8) Uani 1 1 d . . .
H3B H 0.671 0.7245 0.0949 0.072 Uiso 1 1 calc R . .
C4B C 0.4418(3) 0.6808(2) 0.0520(2) 0.0576(7) Uani 1 1 d . . .
C5B C 0.3113(3) 0.7040(2) -0.0083(2) 0.0572(7) Uani 1 1 d . . .
H5B H 0.2157 0.6669 -0.0117 0.069 Uiso 1 1 calc R . .
C6B C 0.3245(3) 0.7793(2) -0.0605(2) 0.0531(7) Uani 1 1 d . . .
H6B H 0.237 0.792 -0.1003 0.064 Uiso 1 1 calc R . .
C7B C 0.4672(3) 0.8398(2) -0.0571(2) 0.0452(6) Uani 1 1 d . . .
C8B C 0.4727(3) 0.9151(2) -0.1128(2) 0.0490(7) Uani 1 1 d . . .
H8B H 0.3813 0.9241 -0.151 0.059 Uiso 1 1 calc R . .
C10B C 0.6113(3) 1.0519(2) -0.17341(19) 0.0455(6) Uani 1 1 d . . .
C11B C 0.4850(3) 1.0643(2) -0.2422(2) 0.0575(7) Uani 1 1 d . . .
H11B H 0.3897 1.0236 -0.249 0.069 Uiso 1 1 calc R . .
C12B C 0.4991(4) 1.1358(2) -0.3002(2) 0.0632(8) Uani 1 1 d . . .
H12B H 0.4145 1.1444 -0.3457 0.076 Uiso 1 1 calc R . .
C13B C 0.6428(4) 1.1948(2) -0.2892(2) 0.0577(7) Uani 1 1 d . . .
C14B C 0.7679(3) 1.1861(2) -0.2201(2) 0.0536(7) Uani 1 1 d . . .
H14B H 0.8626 1.2278 -0.2134 0.064 Uiso 1 1 calc R . .
C15B C 0.7546(3) 1.1154(2) -0.1602(2) 0.0458(6) Uani 1 1 d . . .
C16B C 0.8906(3) 1.1097(2) -0.0811(2) 0.0547(7) Uani 1 1 d . . .
H16C H 0.8662 1.1126 -0.0233 0.066 Uiso 1 1 calc R . .
H16D H 0.9188 1.0422 -0.0948 0.066 Uiso 1 1 calc R . .
C17B C 0.5534(5) 0.5525(4) 0.1427(3) 0.0970(13) Uani 1 1 d DU . .
H17D H 0.6267 0.561 0.1098 0.116 Uiso 1 1 calc R . .
H17C H 0.5168 0.4763 0.1395 0.116 Uiso 1 1 calc R . .
C18B C 0.6252(7) 0.6130(5) 0.2455(3) 0.133(2) Uani 1 1 d D . .
H18E H 0.642 0.6892 0.2479 0.2 Uiso 1 1 calc R . .
H18F H 0.7201 0.595 0.2728 0.2 Uiso 1 1 calc R . .
H18D H 0.5585 0.5925 0.28 0.2 Uiso 1 1 calc R . .
C19B C 0.2818(4) 0.5529(3) 0.1115(2) 0.0743(10) Uani 1 1 d D . .
H19E H 0.2202 0.6055 0.1075 0.089 Uiso 1 1 calc R . .
H19F H 0.3007 0.535 0.1732 0.089 Uiso 1 1 calc R . .
C20B C 0.1945(5) 0.4509(3) 0.0363(3) 0.0992(14) Uani 1 1 d D . .
H20G H 0.1731 0.4686 -0.0249 0.149 Uiso 1 1 calc R . .
H20I H 0.1012 0.4221 0.0462 0.149 Uiso 1 1 calc R . .
H20H H 0.2546 0.3983 0.0405 0.149 Uiso 1 1 calc R . .
N1B N 0.4268(3) 0.6008(3) 0.1007(3) 0.0800(9) Uani 1 1 d U . .
N9B N 0.5991(2) 0.97592(18) -0.11590(17) 0.0469(6) Uani 1 1 d . . .
O1B O 0.7342(2) 0.87682(17) 0.01204(16) 0.0614(6) Uani 1 1 d . . .
O2B O 1.0118(3) 1.19632(19) -0.0700(2) 0.0914(10) Uani 1 1 d . . .
Cl1B Cl 0.66244(12) 1.28254(8) -0.36441(7) 0.0852(4) Uani 1 1 d . . .
C2A C 0.9620(3) 0.8061(3) 0.4722(2) 0.0615(8) Uani 1 1 d . . .
C3A C 0.8916(4) 0.7248(3) 0.5066(3) 0.0726(9) Uani 1 1 d . . .
H3A H 0.7892 0.6934 0.4763 0.087 Uiso 1 1 calc R . .
C4A C 0.9684(4) 0.6888(3) 0.5844(3) 0.0701(9) Uani 1 1 d . A .
C5A C 1.1235(4) 0.7405(3) 0.6306(3) 0.0795(10) Uani 1 1 d . . .
H5A H 1.1781 0.721 0.6848 0.095 Uiso 1 1 calc R . .
C6A C 1.1917(4) 0.8193(3) 0.5947(3) 0.0712(9) Uani 1 1 d . . .
H6A H 1.294 0.8509 0.6252 0.085 Uiso 1 1 calc R . .
C7A C 1.1181(3) 0.8550(2) 0.5159(2) 0.0536(7) Uani 1 1 d . . .
C8A C 1.1938(3) 0.9368(2) 0.4807(2) 0.0574(8) Uani 1 1 d . . .
H8A H 1.2963 0.9669 0.5116 0.069 Uiso 1 1 calc R . .
C10A C 1.1980(3) 1.0514(2) 0.3706(2) 0.0528(7) Uani 1 1 d . . .
C11A C 1.3472(4) 1.1109(3) 0.4135(3) 0.0687(9) Uani 1 1 d . . .
H11A H 1.4063 1.0974 0.4695 0.082 Uiso 1 1 calc R . .
C12A C 1.4069(4) 1.1895(3) 0.3730(3) 0.0721(9) Uani 1 1 d . . .
H12A H 1.5057 1.2299 0.4023 0.087 Uiso 1 1 calc R . .
C13A C 1.3214(4) 1.2084(2) 0.2898(2) 0.0620(8) Uani 1 1 d . . .
C14A C 1.1716(4) 1.1507(2) 0.2469(2) 0.0588(8) Uani 1 1 d . . .
H14A H 1.1134 1.1648 0.1909 0.071 Uiso 1 1 calc R . .
C15A C 1.1098(3) 1.0728(2) 0.2872(2) 0.0508(7) Uani 1 1 d . . .
C16A C 0.9481(3) 1.0098(3) 0.2422(2) 0.0616(8) Uani 1 1 d . . .
H16A H 0.9464 0.9342 0.2247 0.074 Uiso 1 1 calc R . .
H16B H 0.8951 1.0163 0.2876 0.074 Uiso 1 1 calc R . .
C17A C 0.7398(4) 0.5544(3) 0.5704(3) 0.0897(12) Uani 1 1 d D A .
H17B H 0.682 0.6067 0.5507 0.108 Uiso 1 1 calc R . .
H17A H 0.6998 0.52 0.6137 0.108 Uiso 1 1 calc R . .
C18A C 0.7220(7) 0.4694(3) 0.4845(3) 0.131(2) Uani 1 1 d D . .
H18C H 0.7695 0.5022 0.4443 0.197 Uiso 1 1 calc R . .
H18B H 0.6164 0.4398 0.4507 0.197 Uiso 1 1 calc R . .
H18A H 0.7689 0.4129 0.5047 0.197 Uiso 1 1 calc R . .
C19A C 0.9883(10) 0.5433(7) 0.6704(6) 0.084(4) Uani 0.428(12) 1 d PD A 1
H19A H 1.0905 0.5601 0.6678 0.1 Uiso 0.428(12) 1 calc PR A 1
H19B H 0.9439 0.4674 0.6434 0.1 Uiso 0.428(12) 1 calc PR A 1
C20A C 0.9908(16) 0.5687(15) 0.7730(7) 0.127(6) Uani 0.428(12) 1 d PD A 1
H20A H 1.0369 0.6436 0.7993 0.19 Uiso 0.428(12) 1 calc PR A 1
H20C H 1.048 0.5255 0.8088 0.19 Uiso 0.428(12) 1 calc PR A 1
H20B H 0.8891 0.5528 0.7746 0.19 Uiso 0.428(12) 1 calc PR A 1
C19C C 0.9540(11) 0.6017(7) 0.7241(8) 0.103(3) Uani 0.572(12) 1 d PD A 2
H19C H 1.0171 0.6699 0.7632 0.124 Uiso 0.572(12) 1 calc PR A 2
H19D H 0.8698 0.5794 0.7463 0.124 Uiso 0.572(12) 1 calc PR A 2
C20C C 1.0458(13) 0.5150(9) 0.7222(11) 0.142(5) Uani 0.572(12) 1 d PD A 2
H20F H 0.985 0.4524 0.6755 0.213 Uiso 0.572(12) 1 calc PR A 2
H20D H 1.0748 0.4957 0.7827 0.213 Uiso 0.572(12) 1 calc PR A 2
H20E H 1.1348 0.5427 0.7073 0.213 Uiso 0.572(12) 1 calc PR A 2
N9A N 1.1260(3) 0.9707(2) 0.40780(19) 0.0592(7) Uani 1 1 d . . .
N1A N 0.8980(4) 0.6091(3) 0.6179(3) 0.1005(12) Uani 1 1 d D . .
O1A O 0.8797(3) 0.8378(2) 0.3978(2) 0.0945(9) Uani 1 1 d D . .
O2A O 0.8716(3) 1.0455(2) 0.1618(2) 0.0764(7) Uani 1 1 d . . .
Cl1A Cl 1.39949(12) 1.30590(8) 0.23854(8) 0.0895(4) Uani 1 1 d . . .
H1A H 0.942(4) 0.892(2) 0.392(3) 0.107 Uiso 1 1 d D . .

loop_
_atom_site_aniso_label
_atom_site_aniso_U_11
_atom_site_aniso_U_22
_atom_site_aniso_U_33
_atom_site_aniso_U_23
_atom_site_aniso_U_13
_atom_site_aniso_U_12
C2B 0.0372(12) 0.0562(16) 0.0551(17) 0.0105(13) 0.0126(12) 0.0067(11)
C3B 0.0445(14) 0.0710(19) 0.066(2) 0.0291(15) 0.0140(14) 0.0151(13)
C4B 0.0544(15) 0.0589(17) 0.065(2) 0.0220(14) 0.0233(15) 0.0121(13)
C5B 0.0422(13) 0.0604(17) 0.069(2) 0.0191(15) 0.0196(14) 0.0043(12)
C6B 0.0376(12) 0.0607(17) 0.0603(18) 0.0191(14) 0.0135(12) 0.0085(11)
C7B 0.0365(12) 0.0479(14) 0.0494(16) 0.0089(12) 0.0130(11) 0.0081(10)
C8B 0.0382(12) 0.0532(15) 0.0522(17) 0.0095(13) 0.0124(12) 0.0072(11)
C10B 0.0415(12) 0.0453(14) 0.0468(16) 0.0094(11) 0.0119(11) 0.0069(10)
C11B 0.0420(13) 0.0638(17) 0.0562(18) 0.0172(14) 0.0050(13) 0.0015(12)
C12B 0.0578(16) 0.0650(19) 0.0536(19) 0.0174(15) 0.0020(14) 0.0052(14)
C13B 0.0644(17) 0.0504(16) 0.0594(19) 0.0159(13) 0.0220(15) 0.0097(13)
C14B 0.0491(14) 0.0450(14) 0.067(2) 0.0092(13) 0.0237(14) 0.0051(11)
C15B 0.0401(12) 0.0420(13) 0.0539(17) 0.0056(11) 0.0165(12) 0.0070(10)
C16B 0.0366(12) 0.0504(15) 0.070(2) 0.0093(14) 0.0122(13) 0.0040(11)
C17B 0.099(3) 0.094(3) 0.104(4) 0.042(3) 0.036(3) 0.016(2)
C18B 0.131(5) 0.152(5) 0.113(5) 0.024(4) 0.038(4) 0.027(4)
C19B 0.082(2) 0.069(2) 0.078(2) 0.0284(18) 0.037(2) 0.0060(17)
C20B 0.114(3) 0.077(3) 0.104(3) 0.014(2) 0.040(3) 0.009(2)
N1B 0.0645(16) 0.086(2) 0.101(2) 0.0527(18) 0.0299(17) 0.0163(15)
N9B 0.0358(10) 0.0525(13) 0.0485(14) 0.0152(10) 0.0087(10) 0.0057(9)
O1B 0.0354(9) 0.0747(13) 0.0684(14) 0.0270(11) 0.0089(9) 0.0032(9)
O2B 0.0379(11) 0.0630(14) 0.150(3) 0.0353(15) 0.0000(14) -0.0034(10)
Cl1B 0.1007(7) 0.0765(6) 0.0804(7) 0.0401(5) 0.0289(6) 0.0086(5)
C2A 0.0512(15) 0.0645(18) 0.058(2) 0.0175(15) 0.0052(14) 0.0060(14)
C3A 0.0550(17) 0.069(2) 0.080(3) 0.0197(18) 0.0096(17) -0.0038(15)
C4A 0.070(2) 0.0591(19) 0.076(2) 0.0236(16) 0.0165(18) 0.0071(15)
C5A 0.073(2) 0.073(2) 0.080(3) 0.0307(19) 0.0047(19) 0.0112(17)
C6A 0.0544(16) 0.066(2) 0.078(2) 0.0185(17) 0.0009(16) 0.0073(15)
C7A 0.0506(15) 0.0488(15) 0.0542(18) 0.0079(13) 0.0097(13) 0.0079(12)
C8A 0.0455(14) 0.0519(16) 0.063(2) 0.0052(14) 0.0075(14) 0.0041(12)
C10A 0.0481(14) 0.0518(15) 0.0534(18) 0.0077(13) 0.0132(13) 0.0075(12)
C11A 0.0529(16) 0.072(2) 0.066(2) 0.0167(16) 0.0061(15) -0.0014(15)
C12A 0.0532(16) 0.0647(19) 0.082(3) 0.0114(17) 0.0122(17) -0.0072(14)
C13A 0.0670(18) 0.0474(16) 0.071(2) 0.0076(14) 0.0287(17) 0.0046(13)
C14A 0.0650(17) 0.0517(16) 0.0566(19) 0.0091(14) 0.0173(15) 0.0115(14)
C15A 0.0457(13) 0.0475(14) 0.0541(18) 0.0025(12) 0.0125(13) 0.0106(11)
C16A 0.0462(14) 0.0669(19) 0.066(2) 0.0139(15) 0.0103(14) 0.0113(13)
C17A 0.093(3) 0.084(3) 0.098(3) 0.027(2) 0.047(2) 0.001(2)
C18A 0.189(6) 0.081(3) 0.129(5) 0.015(3) 0.082(5) -0.002(3)
C19A 0.081(6) 0.078(7) 0.094(8) 0.051(6) 0.021(6) 0.012(5)
C20A 0.096(9) 0.177(16) 0.087(9) 0.069(10) -0.003(7) 0.003(9)
C19C 0.117(7) 0.098(6) 0.104(9) 0.034(6) 0.046(7) 0.022(5)
C20C 0.134(9) 0.152(10) 0.167(14) 0.072(9) 0.051(9) 0.064(8)
N9A 0.0504(13) 0.0555(14) 0.0606(17) 0.0095(12) 0.0104(12) 0.0001(11)
N1A 0.094(2) 0.090(2) 0.099(3) 0.051(2) 0.006(2) -0.0060(18)
O1A 0.0581(13) 0.105(2) 0.095(2) 0.0519(16) -0.0078(14) -0.0124(13)
O2A 0.0631(14) 0.0735(16) 0.0751(18) 0.0183(14) -0.0040(13) 0.0153(12)
Cl1A 0.1024(7) 0.0714(6) 0.0936(8) 0.0224(5) 0.0429(6) -0.0046(5)

loop_
_atom_type_symbol
_atom_type_description
_atom_type_scat_dispersion_real
_atom_type_scat_dispersion_imag
_atom_type_scat_source
C C 0.0033 0.0016 'International Tables Vol C Tables 4.2.6.8 and 6.1.1.4'
H H 0 0 'International Tables Vol C Tables 4.2.6.8 and 6.1.1.4'
N N 0.0061 0.0033 'International Tables Vol C Tables 4.2.6.8 and 6.1.1.4'
O O 0.0106 0.006 'International Tables Vol C Tables 4.2.6.8 and 6.1.1.4'
Cl Cl 0.1484 0.1585 'International Tables Vol C Tables 4.2.6.8 and 6.1.1.4'

loop_
_geom_angle_atom_site_label_1
_geom_angle_atom_site_label_2
_geom_angle_atom_site_label_3
_geom_angle
_geom_angle_site_symmetry_1
_geom_angle_site_symmetry_3
_geom_angle_publ_flag
O1B C2B C3B 122.6(3) . . ?
O1B C2B C7B 119.4(3) . . ?
C3B C2B C7B 118.0(2) . . ?
C2B C3B C4B 122.8(3) . . ?
C2B C3B H3B 118.6 . . ?
C4B C3B H3B 118.6 . . ?
N1B C4B C3B 122.0(3) . . ?
N1B C4B C5B 119.9(3) . . ?
C3B C4B C5B 118.0(3) . . ?
C6B C5B C4B 120.6(3) . . ?
C6B C5B H5B 119.7 . . ?
C4B C5B H5B 119.7 . . ?
C5B C6B C7B 122.3(3) . . ?
C5B C6B H6B 118.9 . . ?
C7B C6B H6B 118.9 . . ?
C8B C7B C6B 119.3(2) . . ?
C8B C7B C2B 122.4(2) . . ?
C6B C7B C2B 118.3(3) . . ?
N9B C8B C7B 124.7(3) . . ?
N9B C8B H8B 117.6 . . ?
C7B C8B H8B 117.6 . . ?
C11B C10B C15B 120.0(3) . . ?
C11B C10B N9B 121.6(2) . . ?
C15B C10B N9B 118.4(2) . . ?
C12B C11B C10B 121.0(3) . . ?
C12B C11B H11B 119.5 . . ?
C10B C11B H11B 119.5 . . ?
C11B C12B C13B 118.4(3) . . ?
C11B C12B H12B 120.8 . . ?
C13B C12B H12B 120.8 . . ?
C14B C13B C12B 121.5(3) . . ?
C14B C13B Cl1B 119.8(2) . . ?
C12B C13B Cl1B 118.7(3) . . ?
C13B C14B C15B 120.6(3) . . ?
C13B C14B H14B 119.7 . . ?
C15B C14B H14B 119.7 . . ?
C14B C15B C10B 118.4(3) . . ?
C14B C15B C16B 120.8(2) . . ?
C10B C15B C16B 120.8(3) . . ?
O2B C16B C15B 109.6(3) . . ?
O2B C16B H16C 109.7 . . ?
C15B C16B H16C 109.7 . . ?
O2B C16B H16D 109.7 . . ?
C15B C16B H16D 109.7 . . ?
H16C C16B H16D 108.2 . . ?
N1B C17B C18B 106.0(4) . . ?
N1B C17B H17D 110.5 . . ?
C18B C17B H17D 110.5 . . ?
N1B C17B H17C 110.5 . . ?
C18B C17B H17C 110.5 . . ?
H17D C17B H17C 108.7 . . ?
C17B C18B H18E 109.5 . . ?
C17B C18B H18F 109.5 . . ?
H18E C18B H18F 109.5 . . ?
C17B C18B H18D 109.5 . . ?
H18E C18B H18D 109.5 . . ?
H18F C18B H18D 109.5 . . ?
N1B C19B C20B 112.3(3) . . ?
N1B C19B H19E 109.2 . . ?
C20B C19B H19E 109.2 . . ?
N1B C19B H19F 109.2 . . ?
C20B C19B H19F 109.2 . . ?
H19E C19B H19F 107.9 . . ?
C19B C20B H20G 109.5 . . ?
C19B C20B H20I 109.5 . . ?
H20G C20B H20I 109.5 . . ?
C19B C20B H20H 109.5 . . ?
H20G C20B H20H 109.5 . . ?
H20I C20B H20H 109.5 . . ?
C4B N1B C19B 122.5(3) . . ?
C4B N1B C17B 122.2(3) . . ?
C19B N1B C17B 115.2(3) . . ?
C8B N9B C10B 127.0(2) . . ?
C8B N9B H9B 104(2) . . ?
C10B N9B H9B 129(2) . . ?
C16B O2B H2B 110(3) . . ?
O1A C2A C3A 118.7(3) . . ?
O1A C2A C7A 120.8(3) . . ?
C3A C2A C7A 120.4(3) . . ?
C4A C3A C2A 122.2(3) . . ?
C4A C3A H3A 118.9 . . ?
C2A C3A H3A 118.9 . . ?
N1A C4A C3A 121.8(3) . . ?
N1A C4A C5A 120.7(3) . . ?
C3A C4A C5A 117.5(3) . . ?
C6A C5A C4A 119.4(3) . . ?
C6A C5A H5A 120.3 . . ?
C4A C5A H5A 120.3 . . ?
C5A C6A C7A 124.1(3) . . ?
C5A C6A H6A 118 . . ?
C7A C6A H6A 118 . . ?
C6A C7A C2A 116.3(3) . . ?
C6A C7A C8A 122.1(3) . . ?
C2A C7A C8A 121.5(3) . . ?
N9A C8A C7A 122.5(3) . . ?
N9A C8A H8A 118.8 . . ?
C7A C8A H8A 118.8 . . ?
C15A C10A C11A 119.6(3) . . ?
C15A C10A N9A 116.3(2) . . ?
C11A C10A N9A 124.1(3) . . ?
C12A C11A C10A 120.0(3) . . ?
C12A C11A H11A 120 . . ?
C10A C11A H11A 120 . . ?
C13A C12A C11A 120.3(3) . . ?
C13A C12A H12A 119.9 . . ?
C11A C12A H12A 119.9 . . ?
C12A C13A C14A 120.3(3) . . ?
C12A C13A Cl1A 119.7(3) . . ?
C14A C13A Cl1A 120.0(3) . . ?
C15A C14A C13A 120.0(3) . . ?
C15A C14A H14A 120 . . ?
C13A C14A H14A 120 . . ?
C14A C15A C10A 119.7(3) . . ?
C14A C15A C16A 120.9(3) . . ?
C10A C15A C16A 119.4(3) . . ?
O2A C16A C15A 112.4(3) . . ?
O2A C16A H16A 109.1 . . ?
C15A C16A H16A 109.1 . . ?
O2A C16A H16B 109.1 . . ?
C15A C16A H16B 109.1 . . ?
H16A C16A H16B 107.9 . . ?
N1A C17A C18A 111.1(4) . . ?
N1A C17A H17B 109.4 . . ?
C18A C17A H17B 109.4 . . ?
N1A C17A H17A 109.4 . . ?
C18A C17A H17A 109.4 . . ?
H17B C17A H17A 108 . . ?
C17A C18A H18C 109.5 . . ?
C17A C18A H18B 109.5 . . ?
H18C C18A H18B 109.5 . . ?
C17A C18A H18A 109.5 . . ?
H18C C18A H18A 109.5 . . ?
H18B C18A H18A 109.5 . . ?
N1A C19A C20A 107.7(9) . . ?
N1A C19A H19A 110.2 . . ?
C20A C19A H19A 110.2 . . ?
N1A C19A H19B 110.2 . . ?
C20A C19A H19B 110.2 . . ?
H19A C19A H19B 108.5 . . ?
C20C C19C N1A 101.6(9) . . ?
C20C C19C H19C 111.4 . . ?
N1A C19C H19C 111.4 . . ?
C20C C19C H19D 111.4 . . ?
N1A C19C H19D 111.4 . . ?
H19C C19C H19D 109.3 . . ?
C19C C20C H20F 109.5 . . ?
C19C C20C H20D 109.5 . . ?
H20F C20C H20D 109.5 . . ?
C19C C20C H20E 109.5 . . ?
H20F C20C H20E 109.5 . . ?
H20D C20C H20E 109.5 . . ?
C8A N9A C10A 124.0(3) . . ?
C4A N1A C17A 121.2(3) . . ?
C4A N1A C19A 118.7(5) . . ?
C17A N1A C19A 113.9(5) . . ?
C4A N1A C19C 121.8(5) . . ?
C17A N1A C19C 112.8(5) . . ?
C19A N1A C19C 46.1(5) . . ?
C2A O1A H1A 103(3) . . ?
C16A O2A H2A 108(3) . . ?

loop_
_geom_bond_atom_site_label_1
_geom_bond_atom_site_label_2
_geom_bond_distance
_geom_bond_site_symmetry_2
_geom_bond_publ_flag
C2B O1B 1.303(3) . ?
C2B C3B 1.385(4) . ?
C2B C7B 1.444(4) . ?
C3B C4B 1.410(4) . ?
C3B H3B 0.93 . ?
C4B N1B 1.360(4) . ?
C4B C5B 1.418(4) . ?
C5B C6B 1.347(4) . ?
C5B H5B 0.93 . ?
C6B C7B 1.420(4) . ?
C6B H6B 0.93 . ?
C7B C8B 1.377(4) . ?
C8B N9B 1.328(3) . ?
C8B H8B 0.93 . ?
C10B C11B 1.392(4) . ?
C10B C15B 1.398(4) . ?
C10B N9B 1.411(4) . ?
C11B C12B 1.376(4) . ?
C11B H11B 0.93 . ?
C12B C13B 1.387(4) . ?
C12B H12B 0.93 . ?
C13B C14B 1.370(4) . ?
C13B Cl1B 1.740(3) . ?
C14B C15B 1.389(4) . ?
C14B H14B 0.93 . ?
C15B C16B 1.506(4) . ?
C16B O2B 1.403(3) . ?
C16B H16C 0.97 . ?
C16B H16D 0.97 . ?
C17B N1B 1.475(5) . ?
C17B C18B 1.538(3) . ?
C17B H17D 0.97 . ?
C17B H17C 0.97 . ?
C18B H18E 0.96 . ?
C18B H18F 0.96 . ?
C18B H18D 0.96 . ?
C19B N1B 1.469(4) . ?
C19B C20B 1.536(3) . ?
C19B H19E 0.97 . ?
C19B H19F 0.97 . ?
C20B H20G 0.96 . ?
C20B H20I 0.96 . ?
C20B H20H 0.96 . ?
N9B H9B 0.85(3) . ?
O2B H2B 0.78(4) . ?
C2A O1A 1.335(4) . ?
C2A C3A 1.386(5) . ?
C2A C7A 1.416(4) . ?
C3A C4A 1.384(5) . ?
C3A H3A 0.93 . ?
C4A N1A 1.363(5) . ?
C4A C5A 1.420(5) . ?
C5A C6A 1.368(5) . ?
C5A H5A 0.93 . ?
C6A C7A 1.384(5) . ?
C6A H6A 0.93 . ?
C7A C8A 1.422(4) . ?
C8A N9A 1.285(4) . ?
C8A H8A 0.93 . ?
C10A C15A 1.394(4) . ?
C10A C11A 1.396(4) . ?
C10A N9A 1.415(4) . ?
C11A C12A 1.377(5) . ?
C11A H11A 0.93 . ?
C12A C13A 1.368(5) . ?
C12A H12A 0.93 . ?
C13A C14A 1.394(5) . ?
C13A Cl1A 1.735(3) . ?
C14A C15A 1.377(4) . ?
C14A H14A 0.93 . ?
C15A C16A 1.506(4) . ?
C16A O2A 1.410(4) . ?
C16A H16A 0.97 . ?
C16A H16B 0.97 . ?
C17A N1A 1.455(3) . ?
C17A C18A 1.531(3) . ?
C17A H17B 0.97 . ?
C17A H17A 0.97 . ?
C18A H18C 0.96 . ?
C18A H18B 0.96 . ?
C18A H18A 0.96 . ?
C19A N1A 1.464(3) . ?
C19A C20A 1.542(3) . ?
C19A H19A 0.97 . ?
C19A H19B 0.97 . ?
C20A H20A 0.96 . ?
C20A H20C 0.96 . ?
C20A H20B 0.96 . ?
C19C C20C 1.541(3) . ?
C19C N1A 1.567(12) . ?
C19C H19C 0.97 . ?
C19C H19D 0.97 . ?
C20C H20F 0.96 . ?
C20C H20D 0.96 . ?
C20C H20E 0.96 . ?
O1A H1A 0.863(19) . ?
O2A H2A 0.78(4) . ?

loop_
_geom_torsion_atom_site_label_1
_geom_torsion_atom_site_label_2
_geom_torsion_atom_site_label_3
_geom_torsion_atom_site_label_4
_geom_torsion
_geom_torsion_site_symmetry_1
_geom_torsion_site_symmetry_2
_geom_torsion_site_symmetry_3
_geom_torsion_site_symmetry_4
_geom_torsion_publ_flag
O1B C2B C3B C4B 177.8(3) . . . . ?
C7B C2B C3B C4B -2.8(5) . . . . ?
C2B C3B C4B N1B 178.6(3) . . . . ?
C2B C3B C4B C5B 1.1(5) . . . . ?
N1B C4B C5B C6B -176.6(3) . . . . ?
C3B C4B C5B C6B 0.9(5) . . . . ?
C4B C5B C6B C7B -1.1(5) . . . . ?
C5B C6B C7B C8B 179.6(3) . . . . ?
C5B C6B C7B C2B -0.7(4) . . . . ?
O1B C2B C7B C8B 1.7(4) . . . . ?
C3B C2B C7B C8B -177.8(3) . . . . ?
O1B C2B C7B C6B -178.0(3) . . . . ?
C3B C2B C7B C6B 2.5(4) . . . . ?
C6B C7B C8B N9B -179.6(3) . . . . ?
C2B C7B C8B N9B 0.7(4) . . . . ?
C15B C10B C11B C12B 2.3(4) . . . . ?
N9B C10B C11B C12B -177.5(3) . . . . ?
C10B C11B C12B C13B 0.6(5) . . . . ?
C11B C12B C13B C14B -2.5(5) . . . . ?
C11B C12B C13B Cl1B 178.1(2) . . . . ?
C12B C13B C14B C15B 1.5(4) . . . . ?
Cl1B C13B C14B C15B -179.1(2) . . . . ?
C13B C14B C15B C10B 1.4(4) . . . . ?
C13B C14B C15B C16B -176.8(3) . . . . ?
C11B C10B C15B C14B -3.3(4) . . . . ?
N9B C10B C15B C14B 176.5(2) . . . . ?
C11B C10B C15B C16B 174.9(3) . . . . ?
N9B C10B C15B C16B -5.3(4) . . . . ?
C14B C15B C16B O2B 11.1(4) . . . . ?
C10B C15B C16B O2B -167.0(3) . . . . ?
C3B C4B N1B C19B 168.0(3) . . . . ?
C5B C4B N1B C19B -14.6(5) . . . . ?
C3B C4B N1B C17B -15.0(6) . . . . ?
C5B C4B N1B C17B 162.5(3) . . . . ?
C20B C19B N1B C4B 94.1(4) . . . . ?
C20B C19B N1B C17B -83.1(4) . . . . ?
C18B C17B N1B C4B 95.3(5) . . . . ?
C18B C17B N1B C19B -87.5(4) . . . . ?
C7B C8B N9B C10B 178.1(2) . . . . ?
C11B C10B N9B C8B -6.1(4) . . . . ?
C15B C10B N9B C8B 174.1(2) . . . . ?
O1A C2A C3A C4A -178.8(3) . . . . ?
C7A C2A C3A C4A 0.7(6) . . . . ?
C2A C3A C4A N1A 179.7(4) . . . . ?
C2A C3A C4A C5A 1.8(6) . . . . ?
N1A C4A C5A C6A 179.2(4) . . . . ?
C3A C4A C5A C6A -2.9(6) . . . . ?
C4A C5A C6A C7A 1.6(6) . . . . ?
C5A C6A C7A C2A 0.9(5) . . . . ?
C5A C6A C7A C8A -179.6(3) . . . . ?
O1A C2A C7A C6A 177.5(3) . . . . ?
C3A C2A C7A C6A -2.0(5) . . . . ?
O1A C2A C7A C8A -2.0(5) . . . . ?
C3A C2A C7A C8A 178.5(3) . . . . ?
C6A C7A C8A N9A -179.6(3) . . . . ?
C2A C7A C8A N9A -0.1(5) . . . . ?
C15A C10A C11A C12A -0.6(5) . . . . ?
N9A C10A C11A C12A -178.6(3) . . . . ?
C10A C11A C12A C13A -1.1(5) . . . . ?
C11A C12A C13A C14A 2.0(5) . . . . ?
C11A C12A C13A Cl1A -178.7(3) . . . . ?
C12A C13A C14A C15A -1.2(5) . . . . ?
Cl1A C13A C14A C15A 179.6(2) . . . . ?
C13A C14A C15A C10A -0.6(4) . . . . ?
C13A C14A C15A C16A 179.8(3) . . . . ?
C11A C10A C15A C14A 1.4(4) . . . . ?
N9A C10A C15A C14A 179.6(2) . . . . ?
C11A C10A C15A C16A -178.9(3) . . . . ?
N9A C10A C15A C16A -0.7(4) . . . . ?
C14A C15A C16A O2A -4.0(4) . . . . ?
C10A C15A C16A O2A 176.3(3) . . . . ?
C7A C8A N9A C10A -179.6(3) . . . . ?
C15A C10A N9A C8A 175.5(3) . . . . ?
C11A C10A N9A C8A -6.4(5) . . . . ?
C3A C4A N1A C17A 3.2(6) . . . . ?
C5A C4A N1A C17A -179.1(4) . . . . ?
C3A C4A N1A C19A 153.9(6) . . . . ?
C5A C4A N1A C19A -28.3(7) . . . . ?
C3A C4A N1A C19C -152.2(5) . . . . ?
C5A C4A N1A C19C 25.5(6) . . . . ?
C18A C17A N1A C4A 78.8(5) . . . . ?
C18A C17A N1A C19A -73.2(6) . . . . ?
C18A C17A N1A C19C -123.8(5) . . . . ?
C20A C19A N1A C4A 112.9(8) . . . . ?
C20A C19A N1A C17A -94.3(9) . . . . ?
C20A C19A N1A C19C 5.0(9) . . . . ?
C20C C19C N1A C4A -99.5(7) . . . . ?
C20C C19C N1A C17A 103.2(7) . . . . ?
C20C C19C N1A C19A 1.3(8) . . . . ?
